data_7160283
loop_
_publ_author_name
'Vardanyan, Arpine'
'Polkaehn, Jonas'
'Bauder, Marie-Louis'
'Villinger, Alexander'
'Ehlers, Peter'
'Langer, Peter'

_publ_section_title
;
 Synthesis and properties of thienonaphtho[<i>bc</i>]pyridines and
 thienonaphtho[<i>bc</i>]quinolines.
;
_journal_issue 43
_journal_name_full 'Organic &amp; biomolecular chemistry'
_journal_page_first 8631
_journal_page_last 8648
_journal_paper_doi 10.1039/d4ob01023j
_journal_volume 22
_journal_year 2024
_chemical_formula_moiety 'C29 H17 N S'
_chemical_formula_sum 'C29 H17 N S'
_chemical_formula_weight 411.49
_space_group_crystal_system triclinic
_space_group_IT_number 2
_space_group_name_Hall '-P 1'
_space_group_name_H-M_alt 'P -1'
_atom_sites_solution_hydrogens geom
_audit_creation_method SHELXL-2014/7
_audit_update_record
;
2024-06-18 deposited with the CCDC.	2024-09-27 downloaded from the CCDC.
;
_cell_angle_alpha 105.953(2)
_cell_angle_beta 95.907(2)
_cell_angle_gamma 108.672(2)
_cell_formula_units_Z 2
_cell_length_a 8.0321(4)
_cell_length_b 10.3560(5)
_cell_length_c 13.1722(6)
_cell_measurement_reflns_used 9861
_cell_measurement_temperature 123(2)
_cell_measurement_theta_max 31.07
_cell_measurement_theta_min 2.27
_cell_volume 975.86(8)
_computing_cell_refinement 'Bruker Apex V7.51A'
_computing_data_collection 'Bruker Apex V7.51A'
_computing_data_reduction 'Bruker SAINT'
_computing_molecular_graphics 'ORTEP-3v2.01 (Farrugia, 1997)'
_computing_publication_material 'SHELXL-2014/7 (Sheldrick, 2014)'
_computing_structure_refinement 'SHELXL-2014/7 (Sheldrick, 2014)'
_computing_structure_solution 'Bruker SHELXTL'
_diffrn_ambient_temperature 123(2)
_diffrn_measured_fraction_theta_full 0.998
_diffrn_measured_fraction_theta_max 0.999
_diffrn_measurement_device_type 'Bruker D8 QUEST diffractometer'
_diffrn_measurement_method 'phi and omega scans'
_diffrn_radiation_type MoK\a
_diffrn_radiation_wavelength 0.71073
_diffrn_reflns_av_R_equivalents 0.0409
_diffrn_reflns_av_unetI/netI 0.0243
_diffrn_reflns_Laue_measured_fraction_full 0.998
_diffrn_reflns_Laue_measured_fraction_max 0.999
_diffrn_reflns_limit_h_max 11
_diffrn_reflns_limit_h_min -11
_diffrn_reflns_limit_k_max 14
_diffrn_reflns_limit_k_min -14
_diffrn_reflns_limit_l_max 18
_diffrn_reflns_limit_l_min -18
_diffrn_reflns_number 53873
_diffrn_reflns_point_group_measured_fraction_full 0.998
_diffrn_reflns_point_group_measured_fraction_max 0.999
_diffrn_reflns_theta_full 25.242
_diffrn_reflns_theta_max 29.999
_diffrn_reflns_theta_min 2.738
_diffrn_source 'microfocus sealed tube'
_exptl_absorpt_coefficient_mu 0.184
_exptl_absorpt_correction_T_max 0.7462
_exptl_absorpt_correction_T_min 0.7108
_exptl_absorpt_correction_type multi-scan
_exptl_absorpt_process_details '(SADABS; Sheldrick, 2014)'
_exptl_crystal_colour yellow
_exptl_crystal_density_diffrn 1.400
_exptl_crystal_description block
_exptl_crystal_F_000 428
_exptl_crystal_size_max 0.380
_exptl_crystal_size_mid 0.210
_exptl_crystal_size_min 0.070
_refine_diff_density_max 0.495
_refine_diff_density_min -0.392
_refine_diff_density_rms 0.052
_refine_ls_extinction_method none
_refine_ls_goodness_of_fit_ref 1.052
_refine_ls_hydrogen_treatment constr
_refine_ls_matrix_type full
_refine_ls_number_parameters 381
_refine_ls_number_reflns 5693
_refine_ls_number_restraints 193
_refine_ls_restrained_S_all 1.043
_refine_ls_R_factor_all 0.0556
_refine_ls_R_factor_gt 0.0407
_refine_ls_shift/su_max 0.001
_refine_ls_shift/su_mean 0.000
_refine_ls_structure_factor_coef Fsqd
_refine_ls_weighting_details 'w=1/[\s^2^(Fo^2^)+(0.0606P)^2^+0.3554P] where P=(Fo^2^+2Fc^2^)/3'
_refine_ls_weighting_scheme calc
_refine_ls_wR_factor_gt 0.1057
_refine_ls_wR_factor_ref 0.1168
_reflns_Friedel_coverage 0.000
_reflns_number_gt 4636
_reflns_number_total 5693
_reflns_threshold_expression 'I > 2\s(I)'
_cod_data_source_file d4ob01023j2.cif
_cod_data_source_block is_jp226ph
_cod_database_code 7160283
_shelx_shelxl_version_number 2014/7
_shelx_space_group_comment
;
The symmetry employed for this shelxl refinement is uniquely defined
by the following loop, which should always be used as a source of
symmetry information in preference to the above space-group names.
They are only intended as comments.
;
_shelx_estimated_absorpt_t_min 0.934
_shelx_estimated_absorpt_t_max 0.987

loop_
_space_group_symop_operation_xyz
'x, y, z'
'-x, -y, -z'

loop_
_atom_site_label
_atom_site_type_symbol
_atom_site_fract_x
_atom_site_fract_y
_atom_site_fract_z
_atom_site_U_iso_or_equiv
_atom_site_adp_type
_atom_site_occupancy
_atom_site_site_symmetry_order
_atom_site_calc_flag
_atom_site_refinement_flags_posn
_atom_site_refinement_flags_adp
_atom_site_refinement_flags_occupancy
_atom_site_disorder_assembly
_atom_site_disorder_group
S1A S 1.01274(4) 0.79779(3) 0.58576(3) 0.02191(10) Uani 0.9648(12) 1 d D U P A 1
C1A C 0.9051(2) 0.7837(2) 0.46232(13) 0.0226(3) Uani 0.9648(12) 1 d D . P A 1
H1A H 0.9339 0.8594 0.4320 0.027 Uiso 0.9648(12) 1 calc R U P A 1
C2A C 0.77160(17) 0.65011(13) 0.41144(10) 0.0186(2) Uani 0.9648(12) 1 d D . P A 1
C3A C 0.64820(17) 0.59052(14) 0.30803(10) 0.0196(2) Uani 0.9648(12) 1 d D . P A 1
C4A C 0.52964(17) 0.45062(14) 0.27720(10) 0.0204(2) Uani 0.9648(12) 1 d D . P A 1
H4A H 0.4498 0.4119 0.2087 0.024 Uiso 0.9648(12) 1 calc R U P A 1
C5A C 0.52015(17) 0.35981(13) 0.34327(10) 0.0190(2) Uani 0.9648(12) 1 d D . P A 1
C6A C 0.40085(17) 0.21359(14) 0.31495(10) 0.0204(2) Uani 0.9648(12) 1 d D . P A 1
C7A C 0.26917(18) 0.14015(14) 0.21691(11) 0.0245(3) Uani 0.9648(12) 1 d D . P A 1
H7A H 0.2578 0.1892 0.1668 0.029 Uiso 0.9648(12) 1 calc R U P A 1
C8A C 0.1585(2) -0.00080(15) 0.19410(12) 0.0279(3) Uani 0.9648(12) 1 d D . P A 1
H8A H 0.0706 -0.0481 0.1287 0.033 Uiso 0.9648(12) 1 calc R U P A 1
C9A C 0.1741(5) -0.0759(2) 0.2667(2) 0.0298(3) Uani 0.9648(12) 1 d D . P A 1
H9A H 0.0976 -0.1738 0.2494 0.036 Uiso 0.9648(12) 1 calc R U P A 1
C10A C 0.2985(2) -0.00909(15) 0.36195(12) 0.0270(3) Uani 0.9648(12) 1 d D . P A 1
H10A H 0.3074 -0.0610 0.4103 0.032 Uiso 0.9648(12) 1 calc R U P A 1
C11A C 0.41500(19) 0.13778(14) 0.38940(11) 0.0218(3) Uani 0.9648(12) 1 d D . P A 1
N1A N 0.53272(15) 0.19619(12) 0.48663(9) 0.0226(2) Uani 0.9648(12) 1 d D . P A 1
C12A C 0.64235(17) 0.33415(14) 0.51335(10) 0.0196(2) Uani 0.9648(12) 1 d D . P A 1
C13A C 0.76681(18) 0.40295(14) 0.61602(10) 0.0216(3) Uani 0.9648(12) 1 d D . P A 1
H13A H 0.7678 0.3484 0.6633 0.026 Uiso 0.9648(12) 1 calc R U P A 1
C14A C 0.88453(17) 0.54395(14) 0.64908(10) 0.0198(2) Uani 0.9648(12) 1 d D . P A 1
C15A C 0.88591(17) 0.62275(13) 0.57440(10) 0.0186(2) Uani 0.9648(12) 1 d D . P A 1
C16A C 0.76385(16) 0.55947(13) 0.47614(10) 0.0182(2) Uani 0.9648(12) 1 d D . P A 1
C17A C 0.64034(16) 0.41685(13) 0.44368(10) 0.0179(2) Uani 0.9648(12) 1 d D . P A 1
C18A C 0.65079(17) 0.67959(14) 0.23699(10) 0.0206(2) Uani 0.9648(12) 1 d D . P A 1
C19A C 0.67052(19) 0.63041(16) 0.13062(11) 0.0255(3) Uani 0.9648(12) 1 d D . P A 1
H19A H 0.6803 0.5387 0.1033 0.031 Uiso 0.9648(12) 1 calc R U P A 1
C20A C 0.6759(2) 0.71523(17) 0.06461(11) 0.0295(3) Uani 0.9648(12) 1 d D . P A 1
H20A H 0.6904 0.6815 -0.0074 0.035 Uiso 0.9648(12) 1 calc R U P A 1
C21A C 0.66045(19) 0.84855(16) 0.10304(11) 0.0285(3) Uani 0.9648(12) 1 d D . P A 1
H21A H 0.6662 0.9068 0.0580 0.034 Uiso 0.9648(12) 1 calc R U P A 1
C22A C 0.63647(19) 0.89648(16) 0.20782(12) 0.0273(3) Uani 0.9648(12) 1 d D . P A 1
H22A H 0.6227 0.9868 0.2338 0.033 Uiso 0.9648(12) 1 calc R U P A 1
C23A C 0.63245(19) 0.81350(15) 0.27477(11) 0.0241(3) Uani 0.9648(12) 1 d D . P A 1
H23A H 0.6172 0.8477 0.3466 0.029 Uiso 0.9648(12) 1 calc R U P A 1
C24A C 0.99911(17) 0.61230(14) 0.75951(10) 0.0212(3) Uani 0.9648(12) 1 d D . P A 1
C25A C 1.17261(18) 0.71341(15) 0.77952(11) 0.0241(3) Uani 0.9648(12) 1 d D . P A 1
H25A H 1.2189 0.7391 0.7214 0.029 Uiso 0.9648(12) 1 calc R U P A 1
C26A C 1.27869(19) 0.77712(16) 0.88317(11) 0.0283(3) Uani 0.9648(12) 1 d D . P A 1
H26A H 1.3974 0.8444 0.8951 0.034 Uiso 0.9648(12) 1 calc R U P A 1
C27A C 1.2122(2) 0.74305(17) 0.96916(11) 0.0308(3) Uani 0.9648(12) 1 d D . P A 1
H27A H 1.2844 0.7870 1.0401 0.037 Uiso 0.9648(12) 1 calc R U P A 1
C28A C 1.0390(2) 0.64396(17) 0.95067(11) 0.0305(3) Uani 0.9648(12) 1 d D . P A 1
H28A H 0.9921 0.6212 1.0095 0.037 Uiso 0.9648(12) 1 calc R U P A 1
C29A C 0.93378(19) 0.57775(16) 0.84682(11) 0.0261(3) Uani 0.9648(12) 1 d D . P A 1
H29A H 0.8165 0.5084 0.8350 0.031 Uiso 0.9648(12) 1 calc R U P A 1
S1B S 0.9111(18) 0.8235(12) 0.4586(10) 0.023(2) Uiso 0.0352(12) 1 d D U P A 2
C1B C 0.896(5) 0.7661(17) 0.5688(12) 0.028(3) Uiso 0.0352(12) 1 d D U P A 2
H1B H 0.9293 0.8290 0.6414 0.034 Uiso 0.0352(12) 1 calc R U P A 2
C2B C 0.829(4) 0.6168(17) 0.5395(14) 0.021(3) Uiso 0.0352(12) 1 d D U P A 2
C3B C 0.820(4) 0.5179(19) 0.5992(16) 0.031(4) Uiso 0.0352(12) 1 d D U P A 2
C4B C 0.699(4) 0.377(2) 0.5529(18) 0.023(4) Uiso 0.0352(12) 1 d D U P A 2
H4B H 0.6918 0.3117 0.5918 0.028 Uiso 0.0352(12) 1 calc R U P A 2
C5B C 0.585(4) 0.327(2) 0.4473(17) 0.030(3) Uiso 0.0352(12) 1 d D U P A 2
C6B C 0.450(6) 0.187(2) 0.392(2) 0.034(4) Uiso 0.0352(12) 1 d D U P A 2
C7B C 0.421(5) 0.071(2) 0.435(2) 0.035(5) Uiso 0.0352(12) 1 d D U P A 2
H7B H 0.4981 0.0836 0.4994 0.041 Uiso 0.0352(12) 1 calc R U P A 2
C8B C 0.284(5) -0.058(3) 0.382(3) 0.036(5) Uiso 0.0352(12) 1 d D U P A 2
H8B H 0.2590 -0.1314 0.4148 0.044 Uiso 0.0352(12) 1 calc R U P A 2
C9B C 0.179(15) -0.083(7) 0.282(7) 0.034(5) Uiso 0.0352(12) 1 d D U P A 2
H9B H 0.0811 -0.1724 0.2482 0.041 Uiso 0.0352(12) 1 calc R U P A 2
C10B C 0.217(5) 0.018(2) 0.231(2) 0.036(4) Uiso 0.0352(12) 1 d D U P A 2
H10B H 0.1563 -0.0042 0.1590 0.044 Uiso 0.0352(12) 1 calc R U P A 2
C11B C 0.348(5) 0.159(2) 0.287(2) 0.032(4) Uiso 0.0352(12) 1 d D U P A 2
N1B N 0.373(4) 0.2544(19) 0.2317(17) 0.031(4) Uiso 0.0352(12) 1 d D U P A 2
C12B C 0.499(4) 0.385(2) 0.2836(18) 0.027(3) Uiso 0.0352(12) 1 d D U P A 2
C13B C 0.526(4) 0.4870(18) 0.2253(17) 0.026(3) Uiso 0.0352(12) 1 d D U P A 2
H13B H 0.4625 0.4561 0.1528 0.031 Uiso 0.0352(12) 1 calc R U P A 2
C14B C 0.643(3) 0.6277(17) 0.2719(13) 0.017(3) Uiso 0.0352(12) 1 d D U P A 2
C15B C 0.748(4) 0.6619(18) 0.3767(16) 0.024(3) Uiso 0.0352(12) 1 d D U P A 2
C16B C 0.736(4) 0.5621(16) 0.4299(15) 0.026(3) Uiso 0.0352(12) 1 d D U P A 2
C17B C 0.605(4) 0.4213(18) 0.3868(17) 0.026(3) Uiso 0.0352(12) 1 d D U P A 2
C18B C 0.930(3) 0.568(3) 0.7105(13) 0.028(4) Uiso 0.0352(12) 1 d DG U P A 2
C19B C 1.104(3) 0.669(3) 0.7375(17) 0.037(5) Uiso 0.0352(12) 1 d DG U P A 2
H19B H 1.1566 0.7019 0.6835 0.045 Uiso 0.0352(12) 1 calc R U P A 2
C20B C 1.200(3) 0.723(3) 0.8435(19) 0.032(5) Uiso 0.0352(12) 1 d DG U P A 2
H20B H 1.3186 0.7927 0.8619 0.039 Uiso 0.0352(12) 1 calc R U P A 2
C21B C 1.122(4) 0.676(3) 0.9225(14) 0.038(5) Uiso 0.0352(12) 1 d DG U P A 2
H21B H 1.1881 0.7127 0.9950 0.046 Uiso 0.0352(12) 1 calc R U P A 2
C22B C 0.949(4) 0.574(3) 0.8955(15) 0.035(5) Uiso 0.0352(12) 1 d DG U P A 2
H22B H 0.8957 0.5417 0.9495 0.043 Uiso 0.0352(12) 1 calc R U P A 2
C23B C 0.852(3) 0.520(3) 0.7895(17) 0.037(4) Uiso 0.0352(12) 1 d DG U P A 2
H23B H 0.7337 0.4508 0.7710 0.044 Uiso 0.0352(12) 1 calc R U P A 2
C24B C 0.669(3) 0.7293(18) 0.2094(13) 0.023(4) Uiso 0.0352(12) 1 d DG U P A 2
C25B C 0.699(3) 0.6881(19) 0.1054(14) 0.015(4) Uiso 0.0352(12) 1 d DG U P A 2
H25B H 0.7119 0.5979 0.0764 0.018 Uiso 0.0352(12) 1 calc R U P A 2
C26B C 0.710(4) 0.779(2) 0.0436(13) 0.023(4) Uiso 0.0352(12) 1 d DG U P A 2
H26B H 0.7306 0.7505 -0.0275 0.028 Uiso 0.0352(12) 1 calc R U P A 2
C27B C 0.691(4) 0.911(2) 0.0859(17) 0.022(4) Uiso 0.0352(12) 1 d DG U P A 2
H27B H 0.6987 0.9726 0.0437 0.027 Uiso 0.0352(12) 1 calc R U P A 2
C28B C 0.661(4) 0.9519(19) 0.1900(18) 0.025(4) Uiso 0.0352(12) 1 d DG U P A 2
H28B H 0.6481 1.0421 0.2189 0.031 Uiso 0.0352(12) 1 calc R U P A 2
C29B C 0.650(3) 0.861(2) 0.2517(13) 0.017(4) Uiso 0.0352(12) 1 d DG U P A 2
H29B H 0.6294 0.8895 0.3229 0.020 Uiso 0.0352(12) 1 calc R U P A 2

loop_
_atom_site_aniso_label
_atom_site_aniso_U_11
_atom_site_aniso_U_22
_atom_site_aniso_U_33
_atom_site_aniso_U_23
_atom_site_aniso_U_13
_atom_site_aniso_U_12
S1A 0.02001(17) 0.01993(16) 0.02059(16) 0.00323(12) 0.00110(11) 0.00435(12)
C1A 0.0229(7) 0.0205(7) 0.0228(7) 0.0059(6) 0.0040(5) 0.0071(6)
C2A 0.0188(6) 0.0195(6) 0.0171(6) 0.0044(4) 0.0037(5) 0.0076(5)
C3A 0.0205(6) 0.0208(6) 0.0172(5) 0.0041(5) 0.0039(4) 0.0090(5)
C4A 0.0209(6) 0.0207(6) 0.0172(5) 0.0029(5) 0.0026(5) 0.0078(5)
C5A 0.0188(6) 0.0181(5) 0.0178(5) 0.0015(4) 0.0050(4) 0.0068(5)
C6A 0.0194(6) 0.0183(6) 0.0202(6) 0.0015(5) 0.0061(5) 0.0060(5)
C7A 0.0239(6) 0.0222(6) 0.0224(6) 0.0023(5) 0.0042(5) 0.0061(5)
C8A 0.0238(7) 0.0234(6) 0.0255(7) -0.0015(5) 0.0025(5) 0.0034(5)
C9A 0.0289(8) 0.0195(7) 0.0325(11) 0.0014(6) 0.0080(8) 0.0033(6)
C10A 0.0285(7) 0.0190(6) 0.0307(7) 0.0057(5) 0.0091(6) 0.0064(5)
C11A 0.0218(6) 0.0186(6) 0.0237(6) 0.0041(5) 0.0081(5) 0.0071(5)
N1A 0.0250(5) 0.0191(5) 0.0228(5) 0.0056(4) 0.0067(4) 0.0073(4)
C12A 0.0208(6) 0.0191(6) 0.0185(6) 0.0039(5) 0.0059(5) 0.0081(5)
C13A 0.0249(6) 0.0227(6) 0.0189(6) 0.0066(5) 0.0053(5) 0.0107(5)
C14A 0.0182(6) 0.0225(6) 0.0177(6) 0.0033(5) 0.0035(4) 0.0092(5)
C15A 0.0174(6) 0.0188(5) 0.0179(6) 0.0027(4) 0.0032(4) 0.0073(4)
C16A 0.0175(6) 0.0186(5) 0.0169(5) 0.0023(4) 0.0041(4) 0.0072(4)
C17A 0.0183(5) 0.0176(5) 0.0176(5) 0.0035(4) 0.0055(4) 0.0076(4)
C18A 0.0181(6) 0.0222(6) 0.0187(6) 0.0058(5) 0.0016(4) 0.0050(5)
C19A 0.0282(7) 0.0271(7) 0.0199(6) 0.0056(5) 0.0043(5) 0.0104(5)
C20A 0.0321(8) 0.0373(8) 0.0188(6) 0.0094(6) 0.0047(5) 0.0121(6)
C21A 0.0264(7) 0.0330(7) 0.0252(7) 0.0145(6) 0.0007(5) 0.0069(6)
C22A 0.0282(7) 0.0238(6) 0.0273(7) 0.0085(5) 0.0005(5) 0.0079(5)
C23A 0.0277(7) 0.0232(6) 0.0198(6) 0.0057(5) 0.0038(5) 0.0086(5)
C24A 0.0226(6) 0.0240(6) 0.0180(6) 0.0041(5) 0.0026(5) 0.0128(5)
C25A 0.0222(6) 0.0311(7) 0.0198(6) 0.0058(5) 0.0038(5) 0.0130(5)
C26A 0.0228(7) 0.0336(7) 0.0243(7) 0.0034(6) -0.0002(5) 0.0116(6)
C27A 0.0324(7) 0.0393(8) 0.0193(6) 0.0031(6) -0.0004(5) 0.0186(6)
C28A 0.0355(8) 0.0405(8) 0.0195(6) 0.0103(6) 0.0061(6) 0.0183(7)
C29A 0.0270(7) 0.0310(7) 0.0212(6) 0.0086(6) 0.0042(5) 0.0119(6)

loop_
_atom_type_symbol
_atom_type_description
_atom_type_scat_dispersion_real
_atom_type_scat_dispersion_imag
_atom_type_scat_source
C C 0.0033 0.0016 'International Tables Vol C Tables 4.2.6.8 and 6.1.1.4'
H H 0.0000 0.0000 'International Tables Vol C Tables 4.2.6.8 and 6.1.1.4'
N N 0.0061 0.0033 'International Tables Vol C Tables 4.2.6.8 and 6.1.1.4'
S S 0.1246 0.1234 'International Tables Vol C Tables 4.2.6.8 and 6.1.1.4'

loop_
_geom_angle_atom_site_label_1
_geom_angle_atom_site_label_2
_geom_angle_atom_site_label_3
_geom_angle
_geom_angle_site_symmetry_1
_geom_angle_site_symmetry_3
_geom_angle_publ_flag
C1A S1A C15A 93.14(8) . . ?
C2A C1A S1A 112.48(13) . . ?
C2A C1A H1A 123.8 . . ?
S1A C1A H1A 123.8 . . ?
C1A C2A C16A 110.42(12) . . ?
C1A C2A C3A 131.76(13) . . ?
C16A C2A C3A 117.81(11) . . ?
C4A C3A C2A 118.85(12) . . ?
C4A C3A C18A 120.96(11) . . ?
C2A C3A C18A 120.19(11) . . ?
C3A C4A C5A 123.31(11) . . ?
C3A C4A H4A 118.3 . . ?
C5A C4A H4A 118.3 . . ?
C17A C5A C6A 116.20(12) . . ?
C17A C5A C4A 118.13(11) . . ?
C6A C5A C4A 125.65(12) . . ?
C7A C6A C5A 123.35(12) . . ?
C7A C6A C11A 118.71(12) . . ?
C5A C6A C11A 117.94(11) . . ?
C8A C7A C6A 120.62(13) . . ?
C8A C7A H7A 119.7 . . ?
C6A C7A H7A 119.7 . . ?
C7A C8A C9A 120.65(14) . . ?
C7A C8A H8A 119.7 . . ?
C9A C8A H8A 119.7 . . ?
C10A C9A C8A 120.54(14) . . ?
C10A C9A H9A 119.7 . . ?
C8A C9A H9A 119.7 . . ?
C9A C10A C11A 120.66(14) . . ?
C9A C10A H10A 119.7 . . ?
C11A C10A H10A 119.7 . . ?
N1A C11A C10A 116.63(12) . . ?
N1A C11A C6A 124.56(12) . . ?
C10A C11A C6A 118.81(12) . . ?
C12A N1A C11A 117.13(11) . . ?
N1A C12A C17A 122.22(12) . . ?
N1A C12A C13A 119.77(12) . . ?
C17A C12A C13A 118.01(11) . . ?
C14A C13A C12A 123.25(12) . . ?
C14A C13A H13A 118.4 . . ?
C12A C13A H13A 118.4 . . ?
C13A C14A C15A 117.45(11) . . ?
C13A C14A C24A 120.61(12) . . ?
C15A C14A C24A 121.89(11) . . ?
C16A C15A C14A 120.08(11) . . ?
C16A C15A S1A 108.86(10) . . ?
C14A C15A S1A 130.98(10) . . ?
C15A C16A C17A 122.36(12) . . ?
C15A C16A C2A 115.08(11) . . ?
C17A C16A C2A 122.55(11) . . ?
C5A C17A C16A 119.35(11) . . ?
C5A C17A C12A 121.93(11) . . ?
C16A C17A C12A 118.72(11) . . ?
C19A C18A C23A 118.96(12) . . ?
C19A C18A C3A 120.29(12) . . ?
C23A C18A C3A 120.75(11) . . ?
C20A C19A C18A 120.20(13) . . ?
C20A C19A H19A 119.9 . . ?
C18A C19A H19A 119.9 . . ?
C21A C20A C19A 120.52(13) . . ?
C21A C20A H20A 119.7 . . ?
C19A C20A H20A 119.7 . . ?
C20A C21A C22A 119.55(13) . . ?
C20A C21A H21A 120.2 . . ?
C22A C21A H21A 120.2 . . ?
C23A C22A C21A 120.49(13) . . ?
C23A C22A H22A 119.8 . . ?
C21A C22A H22A 119.8 . . ?
C22A C23A C18A 120.26(13) . . ?
C22A C23A H23A 119.9 . . ?
C18A C23A H23A 119.9 . . ?
C25A C24A C29A 118.23(12) . . ?
C25A C24A C14A 121.40(12) . . ?
C29A C24A C14A 120.37(12) . . ?
C26A C25A C24A 121.01(13) . . ?
C26A C25A H25A 119.5 . . ?
C24A C25A H25A 119.5 . . ?
C27A C26A C25A 120.30(14) . . ?
C27A C26A H26A 119.8 . . ?
C25A C26A H26A 119.8 . . ?
C26A C27A C28A 119.33(13) . . ?
C26A C27A H27A 120.3 . . ?
C28A C27A H27A 120.3 . . ?
C27A C28A C29A 120.57(14) . . ?
C27A C28A H28A 119.7 . . ?
C29A C28A H28A 119.7 . . ?
C28A C29A C24A 120.55(14) . . ?
C28A C29A H29A 119.7 . . ?
C24A C29A H29A 119.7 . . ?
C1B S1B C15B 91.0(7) . . ?
C2B C1B S1B 111.9(10) . . ?
C2B C1B H1B 124.0 . . ?
S1B C1B H1B 124.0 . . ?
C1B C2B C16B 107.3(9) . . ?
C1B C2B C3B 133.3(11) . . ?
C16B C2B C3B 119.0(9) . . ?
C4B C3B C2B 118.3(10) . . ?
C4B C3B C18B 120.8(10) . . ?
C2B C3B C18B 120.8(11) . . ?
C3B C4B C5B 122.2(11) . . ?
C3B C4B H4B 118.9 . . ?
C5B C4B H4B 118.9 . . ?
C17B C5B C6B 113.3(9) . . ?
C17B C5B C4B 118.9(10) . . ?
C6B C5B C4B 127.8(10) . . ?
C7B C6B C11B 118.5(10) . . ?
C7B C6B C5B 122.1(11) . . ?
C11B C6B C5B 119.3(10) . . ?
C8B C7B C6B 120.0(12) . . ?
C8B C7B H7B 120.0 . . ?
C6B C7B H7B 120.0 . . ?
C7B C8B C9B 121.2(13) . . ?
C7B C8B H8B 119.4 . . ?
C9B C8B H8B 119.4 . . ?
C10B C9B C8B 120.6(14) . . ?
C10B C9B H9B 119.7 . . ?
C8B C9B H9B 119.7 . . ?
C9B C10B C11B 119.8(13) . . ?
C9B C10B H10B 120.1 . . ?
C11B C10B H10B 120.1 . . ?
N1B C11B C10B 115.6(11) . . ?
N1B C11B C6B 125.1(10) . . ?
C10B C11B C6B 119.1(10) . . ?
C12B N1B C11B 115.4(11) . . ?
N1B C12B C17B 123.0(10) . . ?
N1B C12B C13B 115.8(10) . . ?
C17B C12B C13B 121.2(10) . . ?
C14B C13B C12B 121.7(11) . . ?
C14B C13B H13B 119.2 . . ?
C12B C13B H13B 119.2 . . ?
C13B C14B C15B 115.8(10) . . ?
C13B C14B C24B 120.3(10) . . ?
C15B C14B C24B 123.5(11) . . ?
C16B C15B C14B 123.3(9) . . ?
C16B C15B S1B 107.4(7) . . ?
C14B C15B S1B 129.3(9) . . ?
C15B C16B C17B 120.9(10) . . ?
C15B C16B C2B 116.6(9) . . ?
C17B C16B C2B 120.7(11) . . ?
C5B C17B C12B 123.9(9) . . ?
C5B C17B C16B 119.6(9) . . ?
C12B C17B C16B 116.6(9) . . ?
C19B C18B C23B 120.0 . . ?
C19B C18B C3B 120.6(10) . . ?
C23B C18B C3B 119.2(10) . . ?
C18B C19B C20B 120.0 . . ?
C18B C19B H19B 120.0 . . ?
C20B C19B H19B 120.0 . . ?
C21B C20B C19B 120.0 . . ?
C21B C20B H20B 120.0 . . ?
C19B C20B H20B 120.0 . . ?
C22B C21B C20B 120.0 . . ?
C22B C21B H21B 120.0 . . ?
C20B C21B H21B 120.0 . . ?
C23B C22B C21B 120.0 . . ?
C23B C22B H22B 120.0 . . ?
C21B C22B H22B 120.0 . . ?
C22B C23B C18B 120.0 . . ?
C22B C23B H23B 120.0 . . ?
C18B C23B H23B 120.0 . . ?
C25B C24B C29B 120.0 . . ?
C25B C24B C14B 119.9(10) . . ?
C29B C24B C14B 120.0(10) . . ?
C26B C25B C24B 120.0 . . ?
C26B C25B H25B 120.0 . . ?
C24B C25B H25B 120.0 . . ?
C25B C26B C27B 120.0 . . ?
C25B C26B H26B 120.0 . . ?
C27B C26B H26B 120.0 . . ?
C28B C27B C26B 120.0 . . ?
C28B C27B H27B 120.0 . . ?
C26B C27B H27B 120.0 . . ?
C27B C28B C29B 120.0 . . ?
C27B C28B H28B 120.0 . . ?
C29B C28B H28B 120.0 . . ?
C28B C29B C24B 120.0 . . ?
C28B C29B H29B 120.0 . . ?
C24B C29B H29B 120.0 . . ?

loop_
_geom_bond_atom_site_label_1
_geom_bond_atom_site_label_2
_geom_bond_distance
_geom_bond_site_symmetry_2
_geom_bond_publ_flag
S1A C1A 1.7065(17) . ?
S1A C15A 1.7272(13) . ?
C1A C2A 1.381(2) . ?
C1A H1A 0.9500 . ?
C2A C16A 1.4229(17) . ?
C2A C3A 1.4447(17) . ?
C3A C4A 1.3727(18) . ?
C3A C18A 1.4809(18) . ?
C4A C5A 1.4371(18) . ?
C4A H4A 0.9500 . ?
C5A C17A 1.4045(17) . ?
C5A C6A 1.4273(17) . ?
C6A C7A 1.4243(18) . ?
C6A C11A 1.4313(19) . ?
C7A C8A 1.3725(19) . ?
C7A H7A 0.9500 . ?
C8A C9A 1.408(2) . ?
C8A H8A 0.9500 . ?
C9A C10A 1.369(2) . ?
C9A H9A 0.9500 . ?
C10A C11A 1.4270(19) . ?
C10A H10A 0.9500 . ?
C11A N1A 1.3634(17) . ?
N1A C12A 1.3396(17) . ?
C12A C17A 1.4191(18) . ?
C12A C13A 1.4394(18) . ?
C13A C14A 1.3775(18) . ?
C13A H13A 0.9500 . ?
C14A C15A 1.4392(18) . ?
C14A C24A 1.4850(17) . ?
C15A C16A 1.3882(17) . ?
C16A C17A 1.4056(17) . ?
C18A C19A 1.3974(18) . ?
C18A C23A 1.3997(18) . ?
C19A C20A 1.390(2) . ?
C19A H19A 0.9500 . ?
C20A C21A 1.384(2) . ?
C20A H20A 0.9500 . ?
C21A C22A 1.388(2) . ?
C21A H21A 0.9500 . ?
C22A C23A 1.3864(19) . ?
C22A H22A 0.9500 . ?
C23A H23A 0.9500 . ?
C24A C25A 1.3951(19) . ?
C24A C29A 1.3986(19) . ?
C25A C26A 1.3895(18) . ?
C25A H25A 0.9500 . ?
C26A C27A 1.384(2) . ?
C26A H26A 0.9500 . ?
C27A C28A 1.388(2) . ?
C27A H27A 0.9500 . ?
C28A C29A 1.3898(19) . ?
C28A H28A 0.9500 . ?
C29A H29A 0.9500 . ?
S1B C1B 1.716(10) . ?
S1B C15B 1.730(9) . ?
C1B C2B 1.387(9) . ?
C1B H1B 0.9500 . ?
C2B C16B 1.421(9) . ?
C2B C3B 1.443(9) . ?
C3B C4B 1.383(9) . ?
C3B C18B 1.491(8) . ?
C4B C5B 1.443(9) . ?
C4B H4B 0.9500 . ?
C5B C17B 1.400(9) . ?
C5B C6B 1.436(9) . ?
C6B C7B 1.426(9) . ?
C6B C11B 1.435(9) . ?
C7B C8B 1.369(10) . ?
C7B H7B 0.9500 . ?
C8B C9B 1.407(10) . ?
C8B H8B 0.9500 . ?
C9B C10B 1.368(10) . ?
C9B H9B 0.9500 . ?
C10B C11B 1.431(9) . ?
C10B H10B 0.9500 . ?
C11B N1B 1.357(9) . ?
N1B C12B 1.340(9) . ?
C12B C17B 1.411(9) . ?
C12B C13B 1.443(9) . ?
C13B C14B 1.375(9) . ?
C13B H13B 0.9500 . ?
C14B C15B 1.430(9) . ?
C14B C24B 1.483(8) . ?
C15B C16B 1.384(9) . ?
C16B C17B 1.413(9) . ?
C18B C19B 1.3900 . ?
C18B C23B 1.3900 . ?
C19B C20B 1.3900 . ?
C19B H19B 0.9500 . ?
C20B C21B 1.3900 . ?
C20B H20B 0.9500 . ?
C21B C22B 1.3900 . ?
C21B H21B 0.9500 . ?
C22B C23B 1.3900 . ?
C22B H22B 0.9500 . ?
C23B H23B 0.9500 . ?
C24B C25B 1.3900 . ?
C24B C29B 1.3900 . ?
C25B C26B 1.3900 . ?
C25B H25B 0.9500 . ?
C26B C27B 1.3900 . ?
C26B H26B 0.9500 . ?
C27B C28B 1.3900 . ?
C27B H27B 0.9500 . ?
C28B C29B 1.3900 . ?
C28B H28B 0.9500 . ?
C29B H29B 0.9500 . ?

loop_
_geom_torsion_atom_site_label_1
_geom_torsion_atom_site_label_2
_geom_torsion_atom_site_label_3
_geom_torsion_atom_site_label_4
_geom_torsion
_geom_torsion_site_symmetry_1
_geom_torsion_site_symmetry_2
_geom_torsion_site_symmetry_3
_geom_torsion_site_symmetry_4
_geom_torsion_publ_flag
C15A S1A C1A C2A 1.01(13) . . . . ?
S1A C1A C2A C16A -1.28(16) . . . . ?
S1A C1A C2A C3A -179.96(12) . . . . ?
C1A C2A C3A C4A 178.82(15) . . . . ?
C16A C2A C3A C4A 0.22(18) . . . . ?
C1A C2A C3A C18A -1.1(2) . . . . ?
C16A C2A C3A C18A -179.67(11) . . . . ?
C2A C3A C4A C5A 0.69(19) . . . . ?
C18A C3A C4A C5A -179.41(12) . . . . ?
C3A C4A C5A C17A -0.99(19) . . . . ?
C3A C4A C5A C6A -179.45(12) . . . . ?
C17A C5A C6A C7A 179.09(12) . . . . ?
C4A C5A C6A C7A -2.4(2) . . . . ?
C17A C5A C6A C11A -0.81(18) . . . . ?
C4A C5A C6A C11A 177.67(12) . . . . ?
C5A C6A C7A C8A 179.82(13) . . . . ?
C11A C6A C7A C8A -0.3(2) . . . . ?
C6A C7A C8A C9A -0.6(3) . . . . ?
C7A C8A C9A C10A 0.8(5) . . . . ?
C8A C9A C10A C11A -0.1(5) . . . . ?
C9A C10A C11A N1A 179.0(3) . . . . ?
C9A C10A C11A C6A -0.7(3) . . . . ?
C7A C6A C11A N1A -178.76(13) . . . . ?
C5A C6A C11A N1A 1.1(2) . . . . ?
C7A C6A C11A C10A 0.9(2) . . . . ?
C5A C6A C11A C10A -179.19(12) . . . . ?
C10A C11A N1A C12A -179.81(12) . . . . ?
C6A C11A N1A C12A -0.1(2) . . . . ?
C11A N1A C12A C17A -1.15(19) . . . . ?
C11A N1A C12A C13A 178.58(12) . . . . ?
N1A C12A C13A C14A 179.58(12) . . . . ?
C17A C12A C13A C14A -0.68(19) . . . . ?
C12A C13A C14A C15A -2.50(19) . . . . ?
C12A C13A C14A C24A 174.97(12) . . . . ?
C13A C14A C15A C16A 4.02(18) . . . . ?
C24A C14A C15A C16A -173.42(11) . . . . ?
C13A C14A C15A S1A -179.61(10) . . . . ?
C24A C14A C15A S1A 2.95(19) . . . . ?
C1A S1A C15A C16A -0.42(10) . . . . ?
C1A S1A C15A C14A -177.10(13) . . . . ?
C14A C15A C16A C17A -2.42(19) . . . . ?
S1A C15A C16A C17A -179.53(10) . . . . ?
C14A C15A C16A C2A 176.85(11) . . . . ?
S1A C15A C16A C2A -0.25(14) . . . . ?
C1A C2A C16A C15A 0.99(17) . . . . ?
C3A C2A C16A C15A 179.88(11) . . . . ?
C1A C2A C16A C17A -179.73(12) . . . . ?
C3A C2A C16A C17A -0.85(19) . . . . ?
C6A C5A C17A C16A 178.95(11) . . . . ?
C4A C5A C17A C16A 0.35(18) . . . . ?
C6A C5A C17A C12A -0.39(18) . . . . ?
C4A C5A C17A C12A -178.99(11) . . . . ?
C15A C16A C17A C5A 179.78(11) . . . . ?
C2A C16A C17A C5A 0.55(19) . . . . ?
C15A C16A C17A C12A -0.86(19) . . . . ?
C2A C16A C17A C12A 179.92(11) . . . . ?
N1A C12A C17A C5A 1.46(19) . . . . ?
C13A C12A C17A C5A -178.27(11) . . . . ?
N1A C12A C17A C16A -177.88(11) . . . . ?
C13A C12A C17A C16A 2.38(18) . . . . ?
C4A C3A C18A C19A -54.42(18) . . . . ?
C2A C3A C18A C19A 125.47(14) . . . . ?
C4A C3A C18A C23A 125.17(14) . . . . ?
C2A C3A C18A C23A -54.94(17) . . . . ?
C23A C18A C19A C20A 1.5(2) . . . . ?
C3A C18A C19A C20A -178.92(13) . . . . ?
C18A C19A C20A C21A -0.5(2) . . . . ?
C19A C20A C21A C22A -1.0(2) . . . . ?
C20A C21A C22A C23A 1.6(2) . . . . ?
C21A C22A C23A C18A -0.6(2) . . . . ?
C19A C18A C23A C22A -0.9(2) . . . . ?
C3A C18A C23A C22A 179.50(12) . . . . ?
C13A C14A C24A C25A 145.53(13) . . . . ?
C15A C14A C24A C25A -37.11(18) . . . . ?
C13A C14A C24A C29A -35.34(18) . . . . ?
C15A C14A C24A C29A 142.02(13) . . . . ?
C29A C24A C25A C26A 0.7(2) . . . . ?
C14A C24A C25A C26A 179.81(12) . . . . ?
C24A C25A C26A C27A -1.2(2) . . . . ?
C25A C26A C27A C28A 0.4(2) . . . . ?
C26A C27A C28A C29A 0.9(2) . . . . ?
C27A C28A C29A C24A -1.5(2) . . . . ?
C25A C24A C29A C28A 0.7(2) . . . . ?
C14A C24A C29A C28A -178.50(13) . . . . ?
C15B S1B C1B C2B 24(3) . . . . ?
S1B C1B C2B C16B -21(4) . . . . ?
S1B C1B C2B C3B 168(4) . . . . ?
C1B C2B C3B C4B 161(4) . . . . ?
C16B C2B C3B C4B -10(5) . . . . ?
C1B C2B C3B C18B -16(6) . . . . ?
C16B C2B C3B C18B 174(3) . . . . ?
C2B C3B C4B C5B 0(6) . . . . ?
C18B C3B C4B C5B 177(3) . . . . ?
C3B C4B C5B C17B 4(6) . . . . ?
C3B C4B C5B C6B -177(5) . . . . ?
C17B C5B C6B C7B 173(4) . . . . ?
C4B C5B C6B C7B -6(8) . . . . ?
C17B C5B C6B C11B -2(7) . . . . ?
C4B C5B C6B C11B 179(4) . . . . ?
C11B C6B C7B C8B -9(7) . . . . ?
C5B C6B C7B C8B 176(5) . . . . ?
C6B C7B C8B C9B 6(11) . . . . ?
C7B C8B C9B C10B 3(18) . . . . ?
C8B C9B C10B C11B -8(17) . . . . ?
C9B C10B C11B N1B -178(9) . . . . ?
C9B C10B C11B C6B 5(11) . . . . ?
C7B C6B C11B N1B -173(5) . . . . ?
C5B C6B C11B N1B 2(8) . . . . ?
C7B C6B C11B C10B 3(8) . . . . ?
C5B C6B C11B C10B 178(5) . . . . ?
C10B C11B N1B C12B -179(4) . . . . ?
C6B C11B N1B C12B -2(7) . . . . ?
C11B N1B C12B C17B 3(6) . . . . ?
C11B N1B C12B C13B 180(4) . . . . ?
N1B C12B C13B C14B 176(4) . . . . ?
C17B C12B C13B C14B -7(6) . . . . ?
C12B C13B C14B C15B 6(5) . . . . ?
C12B C13B C14B C24B 180(3) . . . . ?
C13B C14B C15B C16B 0(5) . . . . ?
C24B C14B C15B C16B -173(3) . . . . ?
C13B C14B C15B S1B 178(3) . . . . ?
C24B C14B C15B S1B 5(5) . . . . ?
C1B S1B C15B C16B -19(3) . . . . ?
C1B S1B C15B C14B 163(4) . . . . ?
C14B C15B C16B C17B -6(6) . . . . ?
S1B C15B C16B C17B 176(3) . . . . ?
C14B C15B C16B C2B -171(4) . . . . ?
S1B C15B C16B C2B 11(4) . . . . ?
C1B C2B C16B C15B 6(5) . . . . ?
C3B C2B C16B C15B 179(4) . . . . ?
C1B C2B C16B C17B -159(4) . . . . ?
C3B C2B C16B C17B 14(5) . . . . ?
C6B C5B C17B C12B 2(6) . . . . ?
C4B C5B C17B C12B -179(4) . . . . ?
C6B C5B C17B C16B -179(4) . . . . ?
C4B C5B C17B C16B 0(6) . . . . ?
N1B C12B C17B C5B -3(7) . . . . ?
C13B C12B C17B C5B -180(4) . . . . ?
N1B C12B C17B C16B 178(4) . . . . ?
C13B C12B C17B C16B 1(6) . . . . ?
C15B C16B C17B C5B -174(4) . . . . ?
C2B C16B C17B C5B -9(6) . . . . ?
C15B C16B C17B C12B 5(6) . . . . ?
C2B C16B C17B C12B 170(4) . . . . ?
C4B C3B C18B C19B 146(3) . . . . ?
C2B C3B C18B C19B -37(4) . . . . ?
C4B C3B C18B C23B -39(4) . . . . ?
C2B C3B C18B C23B 138(3) . . . . ?
C23B C18B C19B C20B 0.0 . . . . ?
C3B C18B C19B C20B 175(3) . . . . ?
C18B C19B C20B C21B 0.0 . . . . ?
C19B C20B C21B C22B 0.0 . . . . ?
C20B C21B C22B C23B 0.0 . . . . ?
C21B C22B C23B C18B 0.0 . . . . ?
C19B C18B C23B C22B 0.0 . . . . ?
C3B C18B C23B C22B -175(2) . . . . ?
C13B C14B C24B C25B -48(3) . . . . ?
C15B C14B C24B C25B 125(3) . . . . ?
C13B C14B C24B C29B 128(3) . . . . ?
C15B C14B C24B C29B -60(3) . . . . ?
C29B C24B C25B C26B 0.0 . . . . ?
C14B C24B C25B C26B 175(2) . . . . ?
C24B C25B C26B C27B 0.0 . . . . ?
C25B C26B C27B C28B 0.0 . . . . ?
C26B C27B C28B C29B 0.0 . . . . ?
C27B C28B C29B C24B 0.0 . . . . ?
C25B C24B C29B C28B 0.0 . . . . ?
C14B C24B C29B C28B -175.2(19) . . . . ?
